data_7045173
loop_
_publ_author_name
'Tirfoin, R\'emi'
'Gilbert, Jessica'
'Kelly, Michael J.'
'Aldridge, Simon'

_publ_section_title
;
 Frustrated Lewis pairs incorporating the bifunctional Lewis acid
 1,1'-fc{B(C<sub>6</sub>F<sub>5</sub>)<sub>2</sub>}<sub>2</sub>:
 reactivity towards small molecules.
;
_journal_issue 5
_journal_name_full 'Dalton transactions (Cambridge, England : 2003)'
_journal_page_first 1588
_journal_page_last 1598
_journal_paper_doi 10.1039/c7dt04136e
_journal_volume 47
_journal_year 2018
_chemical_formula_moiety 'C41 H43 B1 Cl3 F10 Fe1 P1'
_chemical_formula_sum 'C41 H43 B Cl3 F10 Fe P'
_chemical_formula_weight 929.76
_space_group_IT_number 2
_space_group_name_Hall '-P 1'
_space_group_name_H-M_alt 'P -1'
_symmetry_cell_setting triclinic
_symmetry_space_group_name_Hall '-P 1'
_symmetry_space_group_name_H-M 'P -1'
_atom_sites_solution_hydrogens difmap
_atom_sites_solution_primary other
_audit_block_doi 10.5517/cc110vmj
_audit_update_record
;
2013-08-06 deposited with the CCDC.
2017-12-29 downloaded from the CCDC.
;
_cell_angle_alpha 83.830(2)
_cell_angle_beta 79.824(2)
_cell_angle_gamma 66.833(3)
_cell_formula_units_Z 2
_cell_length_a 11.7155(3)
_cell_length_b 12.6410(4)
_cell_length_c 15.6649(3)
_cell_measurement_reflns_used 12884
_cell_measurement_temperature 150
_cell_measurement_theta_max 76
_cell_measurement_theta_min 4
_cell_volume 2097.43(11)
_computing_cell_refinement 'CrysAlis, (Oxford Diffraction, 2002)'
_computing_data_collection 'SuperNova, (Oxford Diffraction, 2010)'
_computing_data_reduction 'CrysAlis, (Oxford Diffraction, 2002)'
_computing_molecular_graphics 'CAMERON (Watkin et al., 1996)'
_computing_publication_material 'CRYSTALS (Betteridge et al., 2003)'
_computing_structure_refinement 'CRYSTALS (Betteridge et al., 2003)'
_computing_structure_solution 'Superflip (Palatinus & Chapuis, 2007)'
_diffrn_ambient_temperature 150
_diffrn_measured_fraction_theta_full 0.996
_diffrn_measured_fraction_theta_max 0.983
_diffrn_measurement_device Area
_diffrn_measurement_device_type 'Oxford Diffraction SuperNova'
_diffrn_measurement_method \w/2\q
_diffrn_radiation_monochromator graphite
_diffrn_radiation_type 'Cu K\a'
_diffrn_radiation_wavelength 1.54180
_diffrn_reflns_av_R_equivalents 0.019
_diffrn_reflns_limit_h_max 14
_diffrn_reflns_limit_h_min -14
_diffrn_reflns_limit_k_max 15
_diffrn_reflns_limit_k_min -15
_diffrn_reflns_limit_l_max 19
_diffrn_reflns_limit_l_min 0
_diffrn_reflns_number 8635
_diffrn_reflns_theta_full 73.143
_diffrn_reflns_theta_max 76.191
_diffrn_reflns_theta_min 3.807
_diffrn_standards_number 0
_exptl_absorpt_coefficient_mu 5.658
_exptl_absorpt_correction_T_max 0.57
_exptl_absorpt_correction_T_min 0.33
_exptl_absorpt_correction_type multi-scan
_exptl_absorpt_process_details 'CrysAlis, (Oxford Diffraction, 2002)'
_exptl_crystal_colour orange
_exptl_crystal_density_diffrn 1.472
_exptl_crystal_density_method 'not measured'
_exptl_crystal_description block
_exptl_crystal_F_000 952
_exptl_crystal_size_max 0.100
_exptl_crystal_size_mid 0.100
_exptl_crystal_size_min 0.100
_refine_diff_density_max 0.54
_refine_diff_density_min -0.51
_refine_ls_extinction_method None
_refine_ls_goodness_of_fit_ref 0.9099
_refine_ls_hydrogen_treatment constr
_refine_ls_matrix_type full
_refine_ls_number_parameters 514
_refine_ls_number_reflns 8600
_refine_ls_number_restraints 0
_refine_ls_R_factor_all 0.0374
_refine_ls_R_factor_gt 0.0357
_refine_ls_shift/su_max 0.0010927
_refine_ls_shift/su_mean 0.0000395
_refine_ls_structure_factor_coef Fsqd
_refine_ls_weighting_details
;
 Method, part 1, Chebychev polynomial, (Watkin, 1994, Prince, 1982) 
 [weight] = 1.0/[A~0~*T~0~(x)+A~1~*T~1~(x) ... +A~n-1~]*T~n-1~(x)] 
 where A~i~ are the Chebychev coefficients listed below and x= Fcalc/Fmax 
 Method = Robust Weighting (Prince, 1982) 
 W = [weight] * [1-(deltaF/6*sigmaF)^2^]^2^ 
 A~i~ are: 
 0.146E+04 0.242E+04 0.147E+04 599. 136. 
;
_refine_ls_weighting_scheme calc
_refine_ls_wR_factor_all 0.0838
_refine_ls_wR_factor_gt 0.0824
_refine_ls_wR_factor_ref 0.0838
_reflns_limit_h_max 14
_reflns_limit_h_min -14
_reflns_limit_k_max 15
_reflns_limit_k_min -15
_reflns_limit_l_max 19
_reflns_limit_l_min 0
_reflns_number_gt 8181
_reflns_number_total 8635
_reflns_threshold_expression I>2.0\s(I)
_oxford_diffrn_Wilson_B_factor 2.25
_oxford_diffrn_Wilson_scale 0.05
_oxford_refine_ls_r_factor_ref 0.0374
_oxford_refine_ls_scale 4.10(3)
_oxford_reflns_number_all 8600
_oxford_reflns_threshold_expression_ref I>-3.0\s(I)
_cod_data_source_file c7dt04136e1.cif
_cod_data_source_block 1
_cod_depositor_comments
;
The following automatic conversions were performed:

'_atom_sites_solution_primary' value 'Other' changed to 'other'
according to
/home/data/users/saulius/crontab/automatic-downloads/rss-feeds/RSC/lib/dictionaries/cif_core.dic
dictionary named 'cif_core.dic' version 2.4.2 from 2011-04-26.

Automatic conversion script
Id: cif_fix_values 4973 2017-02-22 13:04:09Z antanas 

 Adding full bibliography for 7045173--7045177.cif.
;
_cod_original_cell_volume 2097.42(11)
_cod_original_sg_symbol_H-M 'P -1 '
_cod_original_formula_sum 'C41 H43 B1 Cl3 F10 Fe1 P1'
_cod_database_code 7045173

loop_
_symmetry_equiv_pos_as_xyz
x,y,z
-x,-y,-z

loop_
_atom_site_label
_atom_site_type_symbol
_atom_site_fract_x
_atom_site_fract_y
_atom_site_fract_z
_atom_site_U_iso_or_equiv
_atom_site_occupancy
_atom_site_adp_type
_atom_site_refinement_flags_posn
Fe1 Fe 0.28637(3) 0.70537(3) 0.582798(19) 0.0293 1.0000 Uani .
C2 C 0.4011(2) 0.6729(2) 0.67432(14) 0.0420 1.0000 Uani .
C3 C 0.2760(2) 0.73935(18) 0.71245(12) 0.0324 1.0000 Uani .
C4 C 0.2029(3) 0.6730(2) 0.70321(14) 0.0428 1.0000 Uani .
C5 C 0.2837(3) 0.5685(2) 0.66308(16) 0.0562 1.0000 Uani .
C6 C 0.4052(3) 0.5683(2) 0.64579(17) 0.0561 1.0000 Uani .
B7 B 0.2167(2) 0.8614(2) 0.75842(13) 0.0277 1.0000 Uani .
F8 F 0.08352(10) 0.89703(11) 0.77409(7) 0.0342 1.0000 Uani .
C9 C 0.25896(17) 0.95833(17) 0.69583(11) 0.0263 1.0000 Uani .
C10 C 0.17967(17) 1.04554(17) 0.64675(12) 0.0283 1.0000 Uani .
F11 F 0.05765(10) 1.06310(11) 0.65135(8) 0.0352 1.0000 Uani .
C12 C 0.2185(2) 1.12027(18) 0.58759(13) 0.0337 1.0000 Uani .
F13 F 0.13802(13) 1.20255(12) 0.54190(9) 0.0478 1.0000 Uani .
C14 C 0.3426(2) 1.10688(19) 0.57600(13) 0.0346 1.0000 Uani .
F15 F 0.38444(14) 1.17580(13) 0.51923(10) 0.0520 1.0000 Uani .
C16 C 0.42437(19) 1.02136(19) 0.62299(13) 0.0337 1.0000 Uani .
C17 C 0.38103(18) 0.95191(18) 0.68176(12) 0.0304 1.0000 Uani .
F18 F 0.46730(11) 0.87146(12) 0.72740(8) 0.0391 1.0000 Uani .
F19 F 0.54653(12) 1.00664(13) 0.61101(9) 0.0445 1.0000 Uani .
C20 C 0.25798(17) 0.85602(17) 0.85682(12) 0.0265 1.0000 Uani .
C21 C 0.35604(18) 0.76929(18) 0.89243(12) 0.0298 1.0000 Uani .
F22 F 0.43616(12) 0.67872(12) 0.84619(8) 0.0435 1.0000 Uani .
C23 C 0.37883(17) 0.76748(17) 0.97651(12) 0.0271 1.0000 Uani .
F24 F 0.47836(11) 0.67749(11) 1.00168(7) 0.0367 1.0000 Uani .
C25 C 0.30407(16) 0.85243(16) 1.03449(11) 0.0226 1.0000 Uani .
P26 P 0.33114(4) 0.84040(4) 1.14693(3) 0.0203 1.0000 Uani .
C27 C 0.50078(16) 0.79022(16) 1.14608(11) 0.0236 1.0000 Uani .
C28 C 0.56710(17) 0.85443(18) 1.07992(13) 0.0291 1.0000 Uani .
C29 C 0.70992(17) 0.79317(18) 1.07713(13) 0.0308 1.0000 Uani .
C30 C 0.74798(18) 0.78218(19) 1.16678(14) 0.0333 1.0000 Uani .
C31 C 0.67829(17) 0.72238(18) 1.23300(13) 0.0301 1.0000 Uani .
C32 C 0.53578(17) 0.78436(18) 1.23696(12) 0.0279 1.0000 Uani .
C33 C 0.24089(16) 0.97761(16) 1.19896(11) 0.0237 1.0000 Uani .
C34 C 0.29116(18) 1.07163(17) 1.16351(13) 0.0290 1.0000 Uani .
C35 C 0.2005(2) 1.18725(18) 1.20019(15) 0.0379 1.0000 Uani .
C36 C 0.1851(2) 1.18020(19) 1.29906(15) 0.0384 1.0000 Uani .
C37 C 0.14204(18) 1.08362(18) 1.33666(13) 0.0316 1.0000 Uani .
C38 C 0.22805(17) 0.96676(17) 1.29918(11) 0.0261 1.0000 Uani .
C39 C 0.27463(16) 0.73246(16) 1.20425(11) 0.0237 1.0000 Uani .
C40 C 0.13309(17) 0.77174(18) 1.20061(12) 0.0284 1.0000 Uani .
C41 C 0.08233(19) 0.68687(19) 1.25413(14) 0.0345 1.0000 Uani .
C42 C 0.1525(2) 0.5657(2) 1.22250(15) 0.0396 1.0000 Uani .
C43 C 0.2924(2) 0.52691(19) 1.22591(17) 0.0425 1.0000 Uani .
C44 C 0.34702(19) 0.60938(18) 1.17309(15) 0.0352 1.0000 Uani .
C45 C 0.20618(16) 0.94101(15) 0.99880(11) 0.0226 1.0000 Uani .
C46 C 0.18722(16) 0.94228(16) 0.91403(12) 0.0245 1.0000 Uani .
F47 F 0.09243(10) 1.03611(10) 0.88784(7) 0.0309 1.0000 Uani .
F48 F 0.12593(10) 1.02962(9) 1.04619(7) 0.0282 1.0000 Uani .
C49 C 0.1631(2) 0.7528(2) 0.49435(14) 0.0423 1.0000 Uani .
C50 C 0.2813(3) 0.6718(2) 0.45970(15) 0.0477 1.0000 Uani .
C51 C 0.3729(2) 0.7198(2) 0.45991(14) 0.0429 1.0000 Uani .
C52 C 0.3103(2) 0.8302(2) 0.49540(13) 0.0363 1.0000 Uani .
C53 C 0.1804(2) 0.8502(2) 0.51649(13) 0.0351 1.0000 Uani .
Cl54 Cl 0.94102(5) 0.46621(5) 0.11710(4) 0.0434 1.0000 Uani .
C55 C 0.8567(2) 0.39140(18) 0.08695(14) 0.0341 1.0000 Uani .
Cl56 Cl 0.95382(5) 0.28341(5) 0.01529(4) 0.0473 1.0000 Uani .
Cl57 Cl 0.72565(5) 0.48573(5) 0.03938(5) 0.0519 1.0000 Uani .
H21 H 0.4737 0.6968 0.6683 0.0501 1.0000 Uiso R
H41 H 0.1110 0.6972 0.7202 0.0513 1.0000 Uiso R
H51 H 0.2578 0.5092 0.6462 0.0673 1.0000 Uiso R
H61 H 0.4772 0.5084 0.6196 0.0670 1.0000 Uiso R
H271 H 0.5336 0.7104 1.1286 0.0280 1.0000 Uiso R
H281 H 0.5420 0.9331 1.0974 0.0355 1.0000 Uiso R
H282 H 0.5453 0.8565 1.0231 0.0354 1.0000 Uiso R
H291 H 0.7508 0.8366 1.0383 0.0371 1.0000 Uiso R
H292 H 0.7372 0.7158 1.0557 0.0368 1.0000 Uiso R
H301 H 0.7282 0.8578 1.1841 0.0398 1.0000 Uiso R
H302 H 0.8366 0.7412 1.1643 0.0396 1.0000 Uiso R
H311 H 0.7009 0.7199 1.2902 0.0356 1.0000 Uiso R
H312 H 0.7024 0.6438 1.2164 0.0357 1.0000 Uiso R
H321 H 0.5091 0.8624 1.2558 0.0331 1.0000 Uiso R
H322 H 0.4936 0.7439 1.2774 0.0330 1.0000 Uiso R
H331 H 0.1566 1.0003 1.1840 0.0274 1.0000 Uiso R
H341 H 0.3724 1.0543 1.1817 0.0343 1.0000 Uiso R
H342 H 0.3004 1.0765 1.1011 0.0348 1.0000 Uiso R
H351 H 0.2336 1.2463 1.1770 0.0440 1.0000 Uiso R
H352 H 0.1187 1.2081 1.1820 0.0447 1.0000 Uiso R
H361 H 0.1251 1.2531 1.3202 0.0451 1.0000 Uiso R
H362 H 0.2647 1.1664 1.3160 0.0454 1.0000 Uiso R
H371 H 0.1408 1.0768 1.3997 0.0367 1.0000 Uiso R
H372 H 0.0579 1.1024 1.3246 0.0373 1.0000 Uiso R
H381 H 0.3093 0.9420 1.3162 0.0302 1.0000 Uiso R
H382 H 0.1927 0.9094 1.3212 0.0309 1.0000 Uiso R
H391 H 0.2871 0.7323 1.2642 0.0275 1.0000 Uiso R
H401 H 0.0893 0.8484 1.2198 0.0340 1.0000 Uiso R
H402 H 0.1221 0.7717 1.1411 0.0336 1.0000 Uiso R
H411 H 0.0924 0.6880 1.3146 0.0403 1.0000 Uiso R
H412 H -0.0053 0.7113 1.2507 0.0416 1.0000 Uiso R
H421 H 0.1191 0.5144 1.2576 0.0480 1.0000 Uiso R
H422 H 0.1393 0.5642 1.1629 0.0476 1.0000 Uiso R
H431 H 0.3054 0.5230 1.2856 0.0506 1.0000 Uiso R
H432 H 0.3355 0.4493 1.2041 0.0510 1.0000 Uiso R
H441 H 0.4338 0.5851 1.1794 0.0422 1.0000 Uiso R
H442 H 0.3401 0.6082 1.1124 0.0422 1.0000 Uiso R
H491 H 0.0868 0.7402 0.5034 0.0516 1.0000 Uiso R
H501 H 0.2985 0.5958 0.4414 0.0572 1.0000 Uiso R
H511 H 0.4624 0.6832 0.4425 0.0515 1.0000 Uiso R
H521 H 0.3490 0.8814 0.5048 0.0433 1.0000 Uiso R
H531 H 0.1145 0.9199 0.5419 0.0417 1.0000 Uiso R
H551 H 0.8244 0.3559 0.1391 0.0407 1.0000 Uiso R

loop_
_atom_site_aniso_label
_atom_site_aniso_U_11
_atom_site_aniso_U_22
_atom_site_aniso_U_33
_atom_site_aniso_U_23
_atom_site_aniso_U_13
_atom_site_aniso_U_12
Fe1 0.03778(17) 0.03397(17) 0.02043(15) -0.00311(12) -0.00716(12) -0.01649(14)
C2 0.0424(12) 0.0476(13) 0.0318(11) -0.0097(9) -0.0158(9) -0.0062(10)
C3 0.0410(11) 0.0379(11) 0.0203(9) 0.0009(8) -0.0101(8) -0.0154(9)
C4 0.0608(15) 0.0530(13) 0.0243(10) 0.0071(9) -0.0092(10) -0.0331(12)
C5 0.102(2) 0.0420(13) 0.0379(13) 0.0074(10) -0.0249(14) -0.0375(15)
C6 0.0749(19) 0.0377(12) 0.0444(14) -0.0086(10) -0.0260(13) -0.0004(12)
B7 0.0235(10) 0.0414(12) 0.0209(9) -0.0014(8) -0.0067(8) -0.0139(9)
F8 0.0238(5) 0.0574(7) 0.0249(5) -0.0022(5) -0.0055(4) -0.0183(5)
C9 0.0272(9) 0.0347(10) 0.0180(8) -0.0073(7) -0.0043(7) -0.0111(8)
C10 0.0208(8) 0.0389(10) 0.0260(9) -0.0103(8) -0.0019(7) -0.0107(8)
F11 0.0220(5) 0.0461(7) 0.0348(6) -0.0020(5) -0.0066(4) -0.0091(5)
C12 0.0345(10) 0.0377(11) 0.0284(10) -0.0029(8) -0.0087(8) -0.0112(9)
F13 0.0455(8) 0.0473(8) 0.0482(8) 0.0093(6) -0.0170(6) -0.0138(6)
C14 0.0391(11) 0.0429(11) 0.0293(10) -0.0029(8) -0.0017(8) -0.0247(9)
F15 0.0569(9) 0.0599(9) 0.0502(8) 0.0086(7) -0.0037(7) -0.0385(7)
C16 0.0308(10) 0.0475(12) 0.0297(10) -0.0093(8) -0.0030(8) -0.0209(9)
C17 0.0265(9) 0.0415(11) 0.0242(9) -0.0079(8) -0.0070(7) -0.0110(8)
F18 0.0237(5) 0.0589(8) 0.0355(6) 0.0016(6) -0.0103(5) -0.0150(5)
F19 0.0322(6) 0.0667(9) 0.0443(7) -0.0060(6) -0.0040(5) -0.0288(6)
C20 0.0236(8) 0.0364(10) 0.0205(8) -0.0016(7) -0.0048(7) -0.0119(8)
C21 0.0276(9) 0.0376(10) 0.0206(9) -0.0088(7) -0.0014(7) -0.0077(8)
F22 0.0408(7) 0.0478(7) 0.0265(6) -0.0157(5) -0.0072(5) 0.0038(6)
C23 0.0216(8) 0.0331(9) 0.0214(9) -0.0030(7) -0.0065(7) -0.0032(7)
F24 0.0282(6) 0.0406(6) 0.0276(6) -0.0100(5) -0.0099(4) 0.0061(5)
C25 0.0207(8) 0.0309(9) 0.0161(8) -0.0022(6) -0.0050(6) -0.0085(7)
P26 0.01694(19) 0.0280(2) 0.01534(19) -0.00254(15) -0.00438(15) -0.00665(16)
C27 0.0177(8) 0.0316(9) 0.0204(8) 0.0006(7) -0.0043(6) -0.0081(7)
C28 0.0214(8) 0.0369(10) 0.0269(9) 0.0062(8) -0.0042(7) -0.0106(8)
C29 0.0214(9) 0.0371(10) 0.0333(10) 0.0022(8) -0.0015(7) -0.0125(8)
C30 0.0204(9) 0.0408(11) 0.0406(11) -0.0044(9) -0.0075(8) -0.0116(8)
C31 0.0231(9) 0.0396(10) 0.0268(9) -0.0015(8) -0.0104(7) -0.0082(8)
C32 0.0229(9) 0.0385(10) 0.0224(9) -0.0031(7) -0.0061(7) -0.0102(8)
C33 0.0214(8) 0.0297(9) 0.0187(8) -0.0048(7) -0.0049(6) -0.0066(7)
C34 0.0286(9) 0.0315(10) 0.0268(9) -0.0023(7) -0.0055(7) -0.0106(8)
C35 0.0381(11) 0.0291(10) 0.0437(12) -0.0041(9) -0.0087(9) -0.0082(9)
C36 0.0342(10) 0.0354(11) 0.0437(12) -0.0158(9) -0.0089(9) -0.0064(9)
C37 0.0246(9) 0.0403(11) 0.0274(9) -0.0130(8) -0.0048(7) -0.0064(8)
C38 0.0231(8) 0.0339(9) 0.0201(8) -0.0051(7) -0.0052(7) -0.0078(7)
C39 0.0202(8) 0.0316(9) 0.0201(8) -0.0024(7) -0.0052(6) -0.0096(7)
C40 0.0204(8) 0.0386(10) 0.0264(9) -0.0014(8) -0.0064(7) -0.0102(8)
C41 0.0259(9) 0.0480(12) 0.0339(10) -0.0015(9) -0.0043(8) -0.0186(9)
C42 0.0439(12) 0.0460(12) 0.0393(12) -0.0037(9) -0.0044(9) -0.0285(10)
C43 0.0398(12) 0.0319(11) 0.0551(14) -0.0040(10) -0.0019(10) -0.0145(9)
C44 0.0271(9) 0.0328(10) 0.0438(12) -0.0087(9) 0.0008(8) -0.0102(8)
C45 0.0215(8) 0.0266(8) 0.0209(8) -0.0010(6) -0.0052(6) -0.0096(7)
C46 0.0216(8) 0.0307(9) 0.0223(8) 0.0026(7) -0.0079(7) -0.0103(7)
F47 0.0288(5) 0.0337(6) 0.0276(6) 0.0019(4) -0.0141(4) -0.0057(5)
F48 0.0252(5) 0.0294(5) 0.0248(5) -0.0047(4) -0.0085(4) -0.0020(4)
C49 0.0512(13) 0.0586(14) 0.0299(11) -0.0011(10) -0.0167(10) -0.0302(12)
C50 0.0735(17) 0.0498(14) 0.0279(11) -0.009(1) -0.0141(11) -0.0277(13)
C51 0.0464(13) 0.0535(14) 0.0247(10) -0.0069(9) 0.0038(9) -0.0174(11)
C52 0.0465(12) 0.0449(12) 0.0225(9) 0.0003(8) -0.0036(8) -0.0238(10)
C53 0.0412(11) 0.0430(11) 0.0225(9) 0.0025(8) -0.0091(8) -0.0168(9)
Cl54 0.0421(3) 0.0428(3) 0.0507(3) -0.0076(2) -0.0109(2) -0.0190(2)
C55 0.0372(11) 0.0366(10) 0.0294(10) -0.0022(8) -0.0065(8) -0.0141(9)
Cl56 0.0432(3) 0.0355(3) 0.0552(3) -0.0146(2) -0.0123(2) -0.0013(2)
Cl57 0.0390(3) 0.0438(3) 0.0672(4) -0.0180(3) -0.0204(3) -0.0004(2)

loop_
_atom_type_symbol
_atom_type_scat_dispersion_real
_atom_type_scat_dispersion_imag
_atom_type_scat_Cromer_Mann_a1
_atom_type_scat_Cromer_Mann_b1
_atom_type_scat_Cromer_Mann_a2
_atom_type_scat_Cromer_Mann_b2
_atom_type_scat_Cromer_Mann_a3
_atom_type_scat_Cromer_Mann_b3
_atom_type_scat_Cromer_Mann_a4
_atom_type_scat_Cromer_Mann_b4
_atom_type_scat_Cromer_Mann_c
_atom_type_scat_source
C 0.0181 0.0091 2.3100 20.8439 1.0200 10.2075 1.5886 0.5687 0.8650 51.6512 0.2156 'International Tables Vol C 4.2.6.8 and 6.1.1.4'
B 0.0090 0.0039 2.0545 23.2185 1.3326 1.0210 1.0979 60.3498 0.7068 0.1403 -0.1932 'International Tables Vol C 4.2.6.8 and 6.1.1.4'
N 0.0311 0.0180 12.2126 0.0057 3.1322 9.8933 2.0125 28.9975 1.1663 0.5826 -11.5290 'International Tables Vol C 4.2.6.8 and 6.1.1.4'
O 0.0492 0.0322 3.0485 13.2771 2.2868 5.7011 1.5463 0.3239 0.8670 32.9089 0.2508 'International Tables Vol C 4.2.6.8 and 6.1.1.4'
F 0.0727 0.0534 3.5392 10.2825 2.6412 4.2944 1.5170 0.2615 1.0243 26.1476 0.2776 'International Tables Vol C 4.2.6.8 and 6.1.1.4'
P 0.2955 0.4335 6.4345 1.9067 4.1791 27.1570 1.7800 0.5260 1.4908 68.1645 1.1149 'International Tables Vol C 4.2.6.8 and 6.1.1.4'
Fe -1.1336 3.1974 11.7695 4.7611 7.3573 0.3072 3.5222 15.3535 2.3045 76.8805 1.0369 'International Tables Vol C 4.2.6.8 and 6.1.1.4'
Cl 0.3639 0.7018 11.4604 0.0104 7.1964 1.1662 6.2556 18.5194 1.6455 47.7784 -9.5574 'International Tables Vol C 4.2.6.8 and 6.1.1.4'
H 0.0000 0.0000 0.4930 10.5109 0.3229 26.1257 0.1402 3.1424 0.0408 57.7998 0.0030 'International Tables Vol C 4.2.6.8 and 6.1.1.4'

loop_
_citation_id
_citation_doi
_citation_year
1 10.1002/anie.201308475 2013

loop_
_geom_angle_atom_site_label_1
_geom_angle_atom_site_label_2
_geom_angle_atom_site_label_3
_geom_angle
_geom_angle_publ_flag
C2 Fe1 C3 40.42(9) yes
C2 Fe1 C4 68.10(10) yes
C3 Fe1 C4 40.91(9) yes
C2 Fe1 C5 68.35(11) yes
C3 Fe1 C5 68.89(9) yes
C4 Fe1 C5 40.80(11) yes
C2 Fe1 C6 40.88(10) yes
C3 Fe1 C6 68.58(9) yes
C4 Fe1 C6 68.10(12) yes
C5 Fe1 C6 40.28(13) yes
C2 Fe1 C49 174.89(10) yes
C3 Fe1 C49 135.70(9) yes
C4 Fe1 C49 111.00(10) yes
C5 Fe1 C49 114.51(11) yes
C6 Fe1 C49 143.95(11) yes
C2 Fe1 C50 143.66(11) yes
C3 Fe1 C50 174.99(10) yes
C4 Fe1 C50 134.62(10) yes
C5 Fe1 C50 108.96(10) yes
C6 Fe1 C50 112.95(11) yes
C2 Fe1 C51 113.11(10) yes
C3 Fe1 C51 143.72(9) yes
C4 Fe1 C51 173.75(10) yes
C5 Fe1 C51 133.31(11) yes
C6 Fe1 C51 108.51(11) yes
C2 Fe1 C52 109.55(10) yes
C3 Fe1 C52 114.16(8) yes
C4 Fe1 C52 145.39(10) yes
C5 Fe1 C52 173.04(11) yes
C6 Fe1 C52 133.93(12) yes
C2 Fe1 C53 135.19(9) yes
C3 Fe1 C53 110.96(8) yes
C4 Fe1 C53 115.59(10) yes
C5 Fe1 C53 145.36(12) yes
C6 Fe1 C53 174.24(12) yes
C49 Fe1 C50 40.48(10) yes
C49 Fe1 C51 68.37(10) yes
C50 Fe1 C51 40.98(10) yes
C49 Fe1 C52 68.13(9) yes
C50 Fe1 C52 68.51(9) yes
C51 Fe1 C52 40.66(9) yes
C49 Fe1 C53 40.18(9) yes
C50 Fe1 C53 68.02(10) yes
C51 Fe1 C53 68.24(9) yes
C52 Fe1 C53 40.58(9) yes
Fe1 C2 C3 71.92(12) yes
Fe1 C2 C6 69.41(14) yes
C3 C2 C6 109.4(2) yes
Fe1 C2 H21 124.5 no
C3 C2 H21 125.1 no
C6 C2 H21 125.5 no
Fe1 C3 C2 67.66(11) yes
Fe1 C3 C4 67.71(11) yes
C2 C3 C4 105.3(2) yes
Fe1 C3 B7 128.99(13) yes
C2 C3 B7 131.60(19) yes
C4 C3 B7 123.10(19) yes
C3 C4 Fe1 71.38(12) yes
C3 C4 C5 109.0(2) yes
Fe1 C4 C5 69.23(14) yes
C3 C4 H41 125.8 no
Fe1 C4 H41 124.0 no
C5 C4 H41 125.2 no
C4 C5 Fe1 69.97(13) yes
C4 C5 C6 108.0(2) yes
Fe1 C5 C6 69.81(15) yes
C4 C5 H51 126.1 no
Fe1 C5 H51 122.3 no
C6 C5 H51 125.8 no
C2 C6 C5 108.3(2) yes
C2 C6 Fe1 69.70(13) yes
C5 C6 Fe1 69.91(15) yes
C2 C6 H61 126.3 no
C5 C6 H61 125.4 no
Fe1 C6 H61 126.2 no
C3 B7 F8 108.57(16) yes
C3 B7 C9 110.15(15) yes
F8 B7 C9 111.00(16) yes
C3 B7 C20 114.03(16) yes
F8 B7 C20 104.74(14) yes
C9 B7 C20 108.25(15) yes
B7 C9 C10 123.92(16) yes
B7 C9 C17 121.92(17) yes
C10 C9 C17 113.88(18) yes
C9 C10 F11 121.85(18) yes
C9 C10 C12 123.91(17) yes
F11 C10 C12 114.23(17) yes
C10 C12 F13 121.32(18) yes
C10 C12 C14 118.71(19) yes
F13 C12 C14 119.97(19) yes
C12 C14 F15 120.8(2) yes
C12 C14 C16 119.28(19) yes
F15 C14 C16 119.92(19) yes
C14 C16 C17 119.79(18) yes
C14 C16 F19 119.59(19) yes
C17 C16 F19 120.62(19) yes
C9 C17 C16 124.40(19) yes
C9 C17 F18 119.49(18) yes
C16 C17 F18 116.11(17) yes
B7 C20 C21 127.50(17) yes
B7 C20 C46 119.92(16) yes
C21 C20 C46 112.52(16) yes
C20 C21 F22 121.20(16) yes
C20 C21 C23 123.99(17) yes
F22 C21 C23 114.80(17) yes
C21 C23 F24 117.12(16) yes
C21 C23 C25 122.92(17) yes
F24 C23 C25 119.95(16) yes
C23 C25 P26 121.14(13) yes
C23 C25 C45 113.47(15) yes
P26 C25 C45 125.31(13) yes
C25 P26 C27 107.47(8) yes
C25 P26 C33 110.11(8) yes
C27 P26 C33 113.99(8) yes
C25 P26 C39 107.80(8) yes
C27 P26 C39 109.30(8) yes
C33 P26 C39 108.01(8) yes
P26 C27 C28 114.93(12) yes
P26 C27 C32 112.68(12) yes
C28 C27 C32 111.23(15) yes
P26 C27 H271 104.4 no
C28 C27 H271 107.1 no
C32 C27 H271 105.7 no
C27 C28 C29 109.37(15) yes
C27 C28 H281 109.9 no
C29 C28 H281 108.4 no
C27 C28 H282 110.4 no
C29 C28 H282 109.8 no
H281 C28 H282 109.0 no
C28 C29 C30 111.55(16) yes
C28 C29 H291 108.9 no
C30 C29 H291 109.3 no
C28 C29 H292 109.3 no
C30 C29 H292 108.5 no
H291 C29 H292 109.3 no
C29 C30 C31 111.68(16) yes
C29 C30 H301 107.3 no
C31 C30 H301 109.6 no
C29 C30 H302 110.4 no
C31 C30 H302 109.9 no
H301 C30 H302 107.7 no
C30 C31 C32 111.22(16) yes
C30 C31 H311 110.1 no
C32 C31 H311 109.4 no
C30 C31 H312 109.1 no
C32 C31 H312 108.6 no
H311 C31 H312 108.3 no
C27 C32 C31 109.22(15) yes
C27 C32 H321 108.7 no
C31 C32 H321 110.0 no
C27 C32 H322 110.1 no
C31 C32 H322 110.0 no
H321 C32 H322 108.9 no
P26 C33 C34 112.66(12) yes
P26 C33 C38 113.33(13) yes
C34 C33 C38 110.66(15) yes
P26 C33 H331 104.3 no
C34 C33 H331 108.7 no
C38 C33 H331 106.8 no
C33 C34 C35 109.50(16) yes
C33 C34 H341 110.4 no
C35 C34 H341 107.7 no
C33 C34 H342 109.9 no
C35 C34 H342 110.1 no
H341 C34 H342 109.2 no
C34 C35 C36 110.43(17) yes
C34 C35 H351 108.6 no
C36 C35 H351 110.4 no
C34 C35 H352 109.8 no
C36 C35 H352 109.0 no
H351 C35 H352 108.6 no
C35 C36 C37 111.52(17) yes
C35 C36 H361 108.4 no
C37 C36 H361 110.3 no
C35 C36 H362 108.0 no
C37 C36 H362 109.5 no
H361 C36 H362 108.9 no
C36 C37 C38 112.68(16) yes
C36 C37 H371 109.3 no
C38 C37 H371 108.1 no
C36 C37 H372 108.9 no
C38 C37 H372 109.0 no
H371 C37 H372 108.8 no
C33 C38 C37 109.30(15) yes
C33 C38 H381 109.2 no
C37 C38 H381 110.5 no
C33 C38 H382 110.0 no
C37 C38 H382 109.6 no
H381 C38 H382 108.2 no
P26 C39 C40 109.25(13) yes
P26 C39 C44 114.99(13) yes
C40 C39 C44 111.10(15) yes
P26 C39 H391 104.5 no
C40 C39 H391 109.2 no
C44 C39 H391 107.5 no
C39 C40 C41 109.84(16) yes
C39 C40 H401 110.3 no
C41 C40 H401 112.0 no
C39 C40 H402 108.3 no
C41 C40 H402 108.3 no
H401 C40 H402 108.0 no
C40 C41 C42 111.34(17) yes
C40 C41 H411 108.1 no
C42 C41 H411 109.3 no
C40 C41 H412 109.2 no
C42 C41 H412 110.0 no
H411 C41 H412 108.7 no
C41 C42 C43 110.46(17) yes
C41 C42 H421 109.4 no
C43 C42 H421 110.5 no
C41 C42 H422 109.1 no
C43 C42 H422 109.6 no
H421 C42 H422 107.7 no
C42 C43 C44 111.65(19) yes
C42 C43 H431 109.3 no
C44 C43 H431 109.1 no
C42 C43 H432 108.7 no
C44 C43 H432 110.4 no
H431 C43 H432 107.6 no
C39 C44 C43 110.32(17) yes
C39 C44 H441 109.6 no
C43 C44 H441 109.5 no
C39 C44 H442 109.1 no
C43 C44 H442 108.9 no
H441 C44 H442 109.4 no
C25 C45 C46 122.50(16) yes
C25 C45 F48 120.86(15) yes
C46 C45 F48 116.65(15) yes
C20 C46 C45 124.51(17) yes
C20 C46 F47 119.92(16) yes
C45 C46 F47 115.57(16) yes
Fe1 C49 C50 69.07(13) yes
Fe1 C49 C53 70.08(12) yes
C50 C49 C53 108.2(2) yes
Fe1 C49 H491 124.0 no
C50 C49 H491 124.7 no
C53 C49 H491 127.1 no
C49 C50 Fe1 70.46(13) yes
C49 C50 C51 108.1(2) yes
Fe1 C50 C51 69.58(12) yes
C49 C50 H501 126.5 no
Fe1 C50 H501 123.5 no
C51 C50 H501 125.4 no
C50 C51 Fe1 69.43(13) yes
C50 C51 C52 107.8(2) yes
Fe1 C51 C52 70.08(12) yes
C50 C51 H511 127.1 no
Fe1 C51 H511 123.3 no
C52 C51 H511 125.0 no
C51 C52 Fe1 69.26(13) yes
C51 C52 C53 107.8(2) yes
Fe1 C52 C53 70.09(12) yes
C51 C52 H521 126.0 no
Fe1 C52 H521 125.0 no
C53 C52 H521 126.2 no
C52 C53 C49 108.2(2) yes
C52 C53 Fe1 69.33(12) yes
C49 C53 Fe1 69.73(13) yes
C52 C53 H531 125.8 no
C49 C53 H531 126.0 no
Fe1 C53 H531 126.7 no
Cl54 C55 Cl56 110.71(12) yes
Cl54 C55 Cl57 111.24(12) yes
Cl56 C55 Cl57 110.04(11) yes
Cl54 C55 H551 108.9 no
Cl56 C55 H551 109.0 no
Cl57 C55 H551 106.8 no

loop_
_geom_bond_atom_site_label_1
_geom_bond_atom_site_label_2
_geom_bond_distance
_geom_bond_publ_flag
Fe1 C2 2.037(2) yes
Fe1 C3 2.0936(19) yes
Fe1 C4 2.044(2) yes
Fe1 C5 2.034(2) yes
Fe1 C6 2.033(3) yes
Fe1 C49 2.052(2) yes
Fe1 C50 2.034(2) yes
Fe1 C51 2.036(2) yes
Fe1 C52 2.047(2) yes
Fe1 C53 2.057(2) yes
C2 C3 1.428(3) yes
C2 C6 1.421(4) yes
C2 H21 0.995 no
C3 C4 1.447(3) yes
C3 B7 1.612(3) yes
C4 C5 1.422(4) yes
C4 H41 0.990 no
C5 C6 1.401(4) yes
C5 H51 0.986 no
C6 H61 0.946 no
B7 F8 1.426(2) yes
B7 C9 1.660(3) yes
B7 C20 1.682(3) yes
C9 C10 1.391(3) yes
C9 C17 1.379(3) yes
C10 F11 1.347(2) yes
C10 C12 1.400(3) yes
C12 F13 1.338(2) yes
C12 C14 1.377(3) yes
C14 F15 1.344(2) yes
C14 C16 1.375(3) yes
C16 C17 1.374(3) yes
C16 F19 1.349(2) yes
C17 F18 1.363(2) yes
C20 C21 1.392(3) yes
C20 C46 1.384(3) yes
C21 F22 1.345(2) yes
C21 C23 1.385(3) yes
C23 F24 1.353(2) yes
C23 C25 1.391(2) yes
C25 P26 1.8244(17) yes
C25 C45 1.401(2) yes
P26 C27 1.8311(17) yes
P26 C33 1.8295(18) yes
P26 C39 1.8286(19) yes
C27 C28 1.539(2) yes
C27 C32 1.536(2) yes
C27 H271 0.978 no
C28 C29 1.537(2) yes
C28 H281 0.975 no
C28 H282 0.963 no
C29 C30 1.524(3) yes
C29 H291 0.966 no
C29 H292 0.979 no
C30 C31 1.527(3) yes
C30 H301 0.949 no
C30 H302 0.957 no
C31 C32 1.533(2) yes
C31 H311 0.973 no
C31 H312 0.972 no
C32 H321 0.973 no
C32 H322 0.962 no
C33 C34 1.537(3) yes
C33 C38 1.547(2) yes
C33 H331 0.978 no
C34 C35 1.529(3) yes
C34 H341 0.976 no
C34 H342 0.962 no
C35 C36 1.524(3) yes
C35 H351 0.980 no
C35 H352 0.975 no
C36 C37 1.522(3) yes
C36 H361 0.963 no
C36 H362 0.959 no
C37 C38 1.532(3) yes
C37 H371 0.979 no
C37 H372 0.967 no
C38 H381 0.955 no
C38 H382 0.974 no
C39 C40 1.542(2) yes
C39 C44 1.535(3) yes
C39 H391 0.975 no
C40 C41 1.530(3) yes
C40 H401 0.953 no
C40 H402 0.964 no
C41 C42 1.516(3) yes
C41 H411 0.977 no
C41 H412 0.958 no
C42 C43 1.523(3) yes
C42 H421 0.961 no
C42 H422 0.975 no
C43 C44 1.528(3) yes
C43 H431 0.967 no
C43 H432 0.977 no
C44 H441 0.960 no
C44 H442 0.971 no
C45 C46 1.382(2) yes
C45 F48 1.339(2) yes
C46 F47 1.352(2) yes
C49 C50 1.414(4) yes
C49 C53 1.412(3) yes
C49 H491 0.952 no
C50 C51 1.425(4) yes
C50 H501 0.966 no
C51 C52 1.419(3) yes
C51 H511 0.966 no
C52 C53 1.423(3) yes
C52 H521 0.960 no
C53 H531 0.981 no
Cl54 C55 1.757(2) yes
C55 Cl56 1.753(2) yes
C55 Cl57 1.763(2) yes
C55 H551 0.978 no

loop_
_geom_hbond_atom_site_label_D
_geom_hbond_atom_site_label_H
_geom_hbond_atom_site_label_A
_geom_hbond_site_symmetry_A
_geom_hbond_angle_DHA
_geom_hbond_distance_DH
_geom_hbond_distance_HA
_geom_hbond_distance_DA
_geom_hbond_publ_flag
C55 H551 C4 2_666 149.19(7) 0.978 2.441 3.319(3) yes
